data_7708572
loop_
_publ_author_name
'Swaminathan, Srividya'
'Haribabu, Jebiti'
'Mohamed Kasim, Mohamed Subarkhan'
'dasararaju, gayathri'
'Balakrishnan, Nithya'
'Bhuvanesh, Nattamai'
'Echeverria, Cesar'
'Karvembu, R.'

_publ_section_title
;
 Impact of aliphatic acyl and aromatic thioamide substituents on the
 anticancer activity of Ru(II)-p-cymene complexes carrying acylthiourea
 ligands -- In vitro and in vivo studies
;
_journal_name_full 'Dalton Transactions'
_journal_paper_doi 10.1039/D1DT02611A
_journal_year 2021
_chemical_formula_moiety 'C14 H20 N2 O S'
_chemical_formula_sum 'C14 H20 N2 O S'
_chemical_formula_weight 264.38
_space_group_crystal_system triclinic
_space_group_IT_number 2
_space_group_name_Hall '-P 1'
_space_group_name_H-M_alt 'P -1'
_atom_sites_solution_hydrogens geom
_atom_sites_solution_primary dual
_audit_creation_date 2018-10-12
_audit_creation_method
;
Olex2 1.2
(compiled 2018.05.29 svn.r3508 for OlexSys, GUI svn.r5506)
;
_audit_update_record
;
2021-09-18 deposited with the CCDC.	2021-10-15 downloaded from the CCDC.
;
_cell_angle_alpha 96.577(4)
_cell_angle_beta 99.785(4)
_cell_angle_gamma 96.172(4)
_cell_formula_units_Z 4
_cell_length_a 9.5041(11)
_cell_length_b 10.2883(11)
_cell_length_c 15.1931(17)
_cell_measurement_reflns_used 9926
_cell_measurement_temperature 110.0
_cell_measurement_theta_max 25.758
_cell_measurement_theta_min 2.275
_cell_volume 1442.1(3)
_computing_cell_refinement 'SAINT V8.38A (Bruker AXS, 2016)'
_computing_data_collection 'APEX 3 (Bruker AXS)'
_computing_data_reduction 'SAINT V8.38A (Bruker AXS, 2016)'
_computing_molecular_graphics 'Olex2 (Dolomanov et al., 2009)'
_computing_publication_material 'Olex2 (Dolomanov et al., 2009)'
_computing_structure_refinement 'ShelXL (Sheldrick, 2015)'
_computing_structure_solution 'ShelXT (Sheldrick, 2015)'
_diffrn_ambient_temperature 110.0
_diffrn_measured_fraction_theta_full 0.983
_diffrn_measured_fraction_theta_max 0.983
_diffrn_measurement_device_type 'Bruker APEX-II CCD'
_diffrn_measurement_method '\f and \w scans'
_diffrn_radiation_type MoK\a
_diffrn_radiation_wavelength 0.71073
_diffrn_reflns_av_R_equivalents 0.0467
_diffrn_reflns_av_unetI/netI 0.0566
_diffrn_reflns_Laue_measured_fraction_full 0.983
_diffrn_reflns_Laue_measured_fraction_max 0.983
_diffrn_reflns_limit_h_max 10
_diffrn_reflns_limit_h_min -10
_diffrn_reflns_limit_k_max 10
_diffrn_reflns_limit_k_min -11
_diffrn_reflns_limit_l_max 16
_diffrn_reflns_limit_l_min -16
_diffrn_reflns_number 9748
_diffrn_reflns_point_group_measured_fraction_full 0.983
_diffrn_reflns_point_group_measured_fraction_max 0.983
_diffrn_reflns_theta_full 22.500
_diffrn_reflns_theta_max 22.500
_diffrn_reflns_theta_min 2.193
_diffrn_standards_number 0
_exptl_absorpt_coefficient_mu 0.216
_exptl_absorpt_correction_T_max 0.7453
_exptl_absorpt_correction_T_min 0.5685
_exptl_absorpt_correction_type multi-scan
_exptl_absorpt_process_details
'SADABS-2016/2 (Bruker,2016/2) was used for absorption correction. wR2(int) was 0.1416 before and 0.0861 after correction. The Ratio of minimum to maximum transmission is 0.7628. The \l/2 correction factor is Not present.'
_exptl_crystal_colour yellow
_exptl_crystal_colour_primary yellow
_exptl_crystal_density_diffrn 1.218
_exptl_crystal_description block
_exptl_crystal_F_000 568
_exptl_crystal_size_max 0.241
_exptl_crystal_size_mid 0.153
_exptl_crystal_size_min 0.124
_refine_diff_density_max 1.172
_refine_diff_density_min -0.641
_refine_diff_density_rms 0.082
_refine_ls_extinction_method none
_refine_ls_goodness_of_fit_ref 1.142
_refine_ls_hydrogen_treatment constr
_refine_ls_matrix_type full
_refine_ls_number_parameters 393
_refine_ls_number_reflns 3710
_refine_ls_number_restraints 334
_refine_ls_restrained_S_all 1.161
_refine_ls_R_factor_all 0.0939
_refine_ls_R_factor_gt 0.0770
_refine_ls_shift/su_max 0.000
_refine_ls_shift/su_mean 0.000
_refine_ls_structure_factor_coef Fsqd
_refine_ls_weighting_details 'w=1/[\s^2^(Fo^2^)+(0.0334P)^2^+6.0505P] where P=(Fo^2^+2Fc^2^)/3'
_refine_ls_weighting_scheme calc
_refine_ls_wR_factor_gt 0.1586
_refine_ls_wR_factor_ref 0.1719
_reflns_Friedel_coverage 0.000
_reflns_number_gt 3017
_reflns_number_total 3710
_reflns_threshold_expression 'I > 2\s(I)'
_cod_data_source_file d1dt02611a2.cif
_cod_data_source_block svshcan
_cod_database_code 7708572
_shelx_shelxl_version_number 2018/3
_shelx_space_group_comment
;
The symmetry employed for this shelxl refinement is uniquely defined
by the following loop, which should always be used as a source of
symmetry information in preference to the above space-group names.
They are only intended as comments.
;
_shelx_estimated_absorpt_t_max 0.974
_shelx_estimated_absorpt_t_min 0.950
_olex2_refinement_description
;
1. Fixed Uiso
 At 1.2 times of:
  All C(H) groups, All C(H,H) groups, All C(H,H,H,H) groups, All N(H) groups
 At 1.5 times of:
  All C(H,H,H) groups
2. Restrained distances
 C13B-C14B = C13B-C12B = C11B-C12B = C11B-C10B = C10B-C9B
 1.54 with sigma of 0.005
 C9B-C11B = C10B-C12B = C11B-C13B = C12B-C14B
 2.5 with sigma of 0.005
 C10-C12 = C9-C11 = C11-C13 = C9-C11A = C10-C12A = C11A-C13
 2.5 with sigma of 0.02
 C11A-C10 \\sim C11-C10 \\sim C12A-C11A \\sim C12-C11 \\sim C13-C12 \\sim
C13-C12A
 with sigma of 0.01
3. Uiso/Uaniso restraints and constraints
C10 \\sim C13 \\sim C14 \\sim C11 \\sim C12 \\sim C11A \\sim C12A \\sim C9B
\\sim C10B \\sim C11B \\sim C12B \\sim C13B \\sim C14B \\sim C10C \\sim C11C
\\sim C12C \\sim C13C \\sim C14C: within 2A with sigma of 0.01 and sigma for
terminal atoms of 0.02
4. Rigid body (RIGU) restrains
 C10, C13, C14, C11, C12, C11A, C12A, C9B, C10B, C11B, C12B, C13B, C14B, C10C,
 C11C, C12C, C13C, C14C
 with sigma for 1-2 distances of 0.01 and sigma for 1-3 distances of 0.01
5. Same fragment restrains
{C10B, C11B, C12B, C13B, C14B} sigma for 1-2: 0.005, 1-3: 0.04
as
{C10C, C11C, C12C, C13C, C14C}
6. Others
 Sof(H9BC)=Sof(H9BD)=Sof(C10C)=Sof(H10C)=Sof(H10D)=Sof(C11C)=Sof(H11C)=
 Sof(H11D)=Sof(C12C)=Sof(H12C)=Sof(H12D)=Sof(C13C)=Sof(H13C)=Sof(H13D)=
 Sof(C14C)=Sof(H14D)=Sof(H14E)=Sof(H14F)=1-FVAR(1)
 Sof(H9BA)=Sof(H9BB)=Sof(C10B)=Sof(H10A)=Sof(H10B)=Sof(C11B)=Sof(H11A)=
 Sof(H11B)=Sof(C12B)=Sof(H12A)=Sof(H12B)=Sof(C13B)=Sof(H13A)=Sof(H13B)=
 Sof(C14B)=Sof(H14A)=Sof(H14B)=Sof(H14C)=FVAR(1)
 Sof(H10G)=Sof(H10H)=Sof(H13G)=Sof(H13H)=Sof(C11A)=Sof(H11G)=Sof(H11H)=
 Sof(C12A)=Sof(H12G)=Sof(H12H)=1-FVAR(2)
 Sof(H10E)=Sof(H10F)=Sof(H13E)=Sof(H13F)=Sof(C11)=Sof(H11E)=Sof(H11F)=Sof(C12)=
 Sof(H12E)=Sof(H12F)=FVAR(2)
7.a Secondary CH2 refined with riding coordinates:
 C9(H9A,H9B), C10(H10E,H10F), C10(H10G,H10H), C13(H13E,H13F), C13(H13G,H13H),
 C11(H11E,H11F), C12(H12E,H12F), C11A(H11G,H11H), C12A(H12G,H12H), C9B(H9BA,
 H9BB), C9B(H9BC,H9BD), C10B(H10A,H10B), C11B(H11A,H11B), C12B(H12A,H12B),
 C13B(H13A,H13B), C10C(H10C,H10D), C11C(H11C,H11D), C12C(H12C,H12D), C13C(H13C,
 H13D)
7.b Aromatic/amide H refined with riding coordinates:
 N1(H1), N2(H2), C2(H2A), C3(H3), C4(H4), C5(H5), C6(H6), N1B(H1B), N2B(H2B),
 C2B(H2BA), C3B(H3B), C4B(H4B), C5B(H5B), C6B(H6B)
7.c Idealised Me refined as rotating group:
 C14(H14G,H14H,H14I), C14B(H14A,H14B,H14C), C14C(H14D,H14E,H14F)
;
_olex2_submission_special_instructions 'No special instructions were received'

loop_
_space_group_symop_operation_xyz
'x, y, z'
'-x, -y, -z'

loop_
_atom_site_label
_atom_site_type_symbol
_atom_site_fract_x
_atom_site_fract_y
_atom_site_fract_z
_atom_site_U_iso_or_equiv
_atom_site_adp_type
_atom_site_occupancy
_atom_site_site_symmetry_order
_atom_site_calc_flag
_atom_site_refinement_flags_posn
_atom_site_refinement_flags_adp
_atom_site_refinement_flags_occupancy
_atom_site_disorder_assembly
_atom_site_disorder_group
S1 S 0.55668(13) 1.11807(13) 0.71425(9) 0.0261(4) Uani 1 1 d . . . . .
O1 O 0.2458(3) 0.7595(3) 0.5707(2) 0.0218(8) Uani 1 1 d . . . . .
N1 N 0.4684(4) 0.8610(4) 0.7026(2) 0.0201(9) Uani 1 1 d . . . . .
H1 H 0.412588 0.789902 0.673628 0.024 Uiso 1 1 calc R . . . .
N2 N 0.3654(4) 0.9677(4) 0.5868(3) 0.0193(9) Uani 1 1 d . . . . .
H2 H 0.370256 1.039792 0.560704 0.023 Uiso 1 1 calc R . . . .
C1 C 0.5629(5) 0.8486(5) 0.7847(3) 0.0192(11) Uani 1 1 d . . . . .
C2 C 0.5445(6) 0.9124(5) 0.8662(3) 0.0280(13) Uani 1 1 d . . . . .
H2A H 0.470049 0.966613 0.868423 0.034 Uiso 1 1 calc R . . . .
C3 C 0.6352(6) 0.8967(6) 0.9444(3) 0.0352(14) Uani 1 1 d . . . . .
H3 H 0.624397 0.941802 1.000577 0.042 Uiso 1 1 calc R . . . .
C4 C 0.7416(6) 0.8157(6) 0.9413(3) 0.0344(14) Uani 1 1 d . . . . .
H4 H 0.802554 0.803744 0.995414 0.041 Uiso 1 1 calc R . . . .
C5 C 0.7591(6) 0.7523(6) 0.8600(3) 0.0317(13) Uani 1 1 d . . . . .
H5 H 0.833238 0.697525 0.858191 0.038 Uiso 1 1 calc R . . . .
C6 C 0.6699(5) 0.7674(5) 0.7804(3) 0.0260(12) Uani 1 1 d . . . . .
H6 H 0.681768 0.723133 0.724223 0.031 Uiso 1 1 calc R . . . .
C7 C 0.4599(5) 0.9730(5) 0.6675(3) 0.0174(11) Uani 1 1 d . . . . .
C8 C 0.2643(5) 0.8643(5) 0.5414(3) 0.0170(11) Uani 1 1 d . . . . .
C9 C 0.1820(5) 0.8933(5) 0.4534(3) 0.0205(11) Uani 1 1 d D . . . .
H9A H 0.237283 0.871763 0.405166 0.025 Uiso 1 1 calc R . . . .
H9B H 0.174515 0.989040 0.458111 0.025 Uiso 1 1 calc R . . . .
C10 C 0.0313(5) 0.8176(5) 0.4261(3) 0.0320(13) Uani 1 1 d D U . . .
H10E H -0.033452 0.857883 0.462847 0.038 Uiso 0.615(8) 1 calc R . P A 1
H10F H 0.033996 0.725219 0.438119 0.038 Uiso 0.615(8) 1 calc R . P A 1
H10G H -0.009418 0.805378 0.480884 0.038 Uiso 0.385(8) 1 calc R . P A 2
H10H H 0.036628 0.729189 0.394390 0.038 Uiso 0.385(8) 1 calc R . P A 2
C13 C -0.1252(6) 0.9476(6) 0.2034(3) 0.0442(15) Uani 1 1 d D U . . .
H13E H -0.068307 0.905705 0.161849 0.053 Uiso 0.615(8) 1 calc R . P A 1
H13F H -0.222866 0.897612 0.193282 0.053 Uiso 0.615(8) 1 calc R . P A 1
H13G H -0.114855 0.907306 0.142813 0.053 Uiso 0.385(8) 1 calc R . P A 2
H13H H -0.224439 0.915082 0.209633 0.053 Uiso 0.385(8) 1 calc R . P A 2
C14 C -0.1306(8) 1.0897(7) 0.1937(6) 0.072(2) Uani 1 1 d . U . . .
H14G H -0.180868 1.129595 0.239061 0.108 Uiso 1 1 calc GR . . . .
H14H H -0.182089 1.097374 0.133336 0.108 Uiso 1 1 calc GR . . . .
H14I H -0.032328 1.135445 0.202503 0.108 Uiso 1 1 calc GR . . . .
C11 C -0.0292(9) 0.8191(7) 0.3236(5) 0.0286(19) Uani 0.615(8) 1 d D U P A 1
H11E H 0.038020 0.782514 0.287184 0.034 Uiso 0.615(8) 1 calc R . P A 1
H11F H -0.122989 0.762197 0.306244 0.034 Uiso 0.615(8) 1 calc R . P A 1
C12 C -0.0489(9) 0.9598(8) 0.3031(4) 0.0282(19) Uani 0.615(8) 1 d D U P A 1
H12E H 0.045805 1.014909 0.312382 0.034 Uiso 0.615(8) 1 calc R . P A 1
H12F H -0.108070 1.001068 0.343316 0.034 Uiso 0.615(8) 1 calc R . P A 1
C11A C -0.0690(11) 0.8918(13) 0.3638(6) 0.027(2) Uani 0.385(8) 1 d D U P A 2
H11G H -0.170922 0.855425 0.360274 0.033 Uiso 0.385(8) 1 calc R . P A 2
H11H H -0.056551 0.986715 0.387820 0.033 Uiso 0.385(8) 1 calc R . P A 2
C12A C -0.0281(14) 0.8733(14) 0.2694(6) 0.032(3) Uani 0.385(8) 1 d D U P A 2
H12G H -0.041017 0.778181 0.245818 0.038 Uiso 0.385(8) 1 calc R . P A 2
H12H H 0.074347 0.908341 0.273673 0.038 Uiso 0.385(8) 1 calc R . P A 2
S2 S 0.34818(13) 0.23841(12) 0.47852(8) 0.0213(3) Uani 1 1 d . . . . .
O3B O 0.3441(4) 0.5749(3) 0.6994(2) 0.0267(8) Uani 1 1 d . . . . .
N1B N 0.2632(4) 0.4695(4) 0.5276(2) 0.0190(9) Uani 1 1 d . . . . .
H1B H 0.258555 0.533975 0.569922 0.023 Uiso 1 1 calc R . . . .
N2B N 0.3793(4) 0.3684(4) 0.6426(2) 0.0192(9) Uani 1 1 d . . . . .
H2B H 0.410656 0.295388 0.658211 0.023 Uiso 1 1 calc R . . . .
C1B C 0.2015(5) 0.4800(4) 0.4358(3) 0.0160(11) Uani 1 1 d . . . . .
C2B C 0.0691(5) 0.4101(5) 0.3964(3) 0.0213(11) Uani 1 1 d . . . . .
H2BA H 0.019713 0.352314 0.428842 0.026 Uiso 1 1 calc R . . . .
C3B C 0.0094(5) 0.4253(5) 0.3093(3) 0.0256(12) Uani 1 1 d . . . . .
H3B H -0.081181 0.377013 0.281526 0.031 Uiso 1 1 calc R . . . .
C4B C 0.0797(6) 0.5091(5) 0.2627(3) 0.0258(12) Uani 1 1 d . . . . .
H4B H 0.037693 0.519058 0.202909 0.031 Uiso 1 1 calc R . . . .
C5B C 0.2121(6) 0.5795(5) 0.3026(3) 0.0275(12) Uani 1 1 d . . . . .
H5B H 0.261167 0.637063 0.269840 0.033 Uiso 1 1 calc R . . . .
C6B C 0.2732(5) 0.5663(5) 0.3903(3) 0.0216(11) Uani 1 1 d . . . . .
H6B H 0.362896 0.615797 0.418526 0.026 Uiso 1 1 calc R . . . .
C7B C 0.3267(5) 0.3668(5) 0.5510(3) 0.0169(11) Uani 1 1 d . . . . .
C8B C 0.3886(5) 0.4703(5) 0.7119(3) 0.0213(12) Uani 1 1 d . . . . .
C9B C 0.4578(6) 0.4414(6) 0.8025(3) 0.0349(13) Uani 1 1 d D U . . .
H9BA H 0.562199 0.440965 0.803453 0.042 Uiso 0.511(6) 1 calc R . P B 1
H9BB H 0.417360 0.351900 0.810884 0.042 Uiso 0.511(6) 1 calc R . P B 1
H9BC H 0.542263 0.508001 0.828291 0.042 Uiso 0.489(6) 1 calc R . P B 2
H9BD H 0.490414 0.353110 0.797256 0.042 Uiso 0.489(6) 1 calc R . P B 2
C10B C 0.4382(8) 0.5389(9) 0.8813(5) 0.032(2) Uani 0.511(6) 1 d D U P B 1
H10A H 0.448405 0.629472 0.865108 0.038 Uiso 0.511(6) 1 calc R . P B 1
H10B H 0.513971 0.535248 0.934123 0.038 Uiso 0.511(6) 1 calc R . P B 1
C11B C 0.2892(9) 0.5066(10) 0.9059(7) 0.050(2) Uani 0.511(6) 1 d D U P B 1
H11A H 0.287282 0.429800 0.939641 0.059 Uiso 0.511(6) 1 calc R . P B 1
H11B H 0.213757 0.486314 0.850923 0.059 Uiso 0.511(6) 1 calc R . P B 1
C12B C 0.2641(14) 0.6329(10) 0.9659(11) 0.067(3) Uani 0.511(6) 1 d D U P B 1
H12A H 0.349485 0.662219 1.014104 0.080 Uiso 0.511(6) 1 calc R . P B 1
H12B H 0.250172 0.705116 0.928710 0.080 Uiso 0.511(6) 1 calc R . P B 1
C13B C 0.1319(12) 0.6024(12) 1.0076(9) 0.080(3) Uani 0.511(6) 1 d D U P B 1
H13A H 0.142689 0.526225 1.041371 0.096 Uiso 0.511(6) 1 calc R . P B 1
H13B H 0.045126 0.579552 0.959640 0.096 Uiso 0.511(6) 1 calc R . P B 1
C14B C 0.115(2) 0.7247(15) 1.0716(13) 0.070(5) Uani 0.511(6) 1 d D U P B 1
H14A H 0.114725 0.801694 1.039155 0.105 Uiso 0.511(6) 1 calc GR . P B 1
H14B H 0.196159 0.740516 1.122724 0.105 Uiso 0.511(6) 1 calc GR . P B 1
H14C H 0.024759 0.709749 1.093756 0.105 Uiso 0.511(6) 1 calc GR . P B 1
C10C C 0.3294(15) 0.4469(11) 0.8703(8) 0.051(3) Uani 0.489(6) 1 d D U P B 2
H10C H 0.231773 0.417636 0.834368 0.062 Uiso 0.489(6) 1 calc R . P B 2
H10D H 0.347932 0.389767 0.918121 0.062 Uiso 0.489(6) 1 calc R . P B 2
C11C C 0.3442(14) 0.5917(11) 0.9111(8) 0.055(3) Uani 0.489(6) 1 d D U P B 2
H11C H 0.315807 0.647767 0.863998 0.066 Uiso 0.489(6) 1 calc R . P B 2
H11D H 0.444428 0.623570 0.941834 0.066 Uiso 0.489(6) 1 calc R . P B 2
C12C C 0.2388(19) 0.5929(13) 0.9804(11) 0.062(3) Uani 0.489(6) 1 d D U P B 2
H12C H 0.137931 0.563157 0.949920 0.075 Uiso 0.489(6) 1 calc R . P B 2
H12D H 0.266118 0.536515 1.027493 0.075 Uiso 0.489(6) 1 calc R . P B 2
C13C C 0.2595(15) 0.7381(13) 1.0198(9) 0.069(3) Uani 0.489(6) 1 d D U P B 2
H13C H 0.256974 0.792672 0.970069 0.083 Uiso 0.489(6) 1 calc R . P B 2
H13D H 0.355592 0.760041 1.059062 0.083 Uiso 0.489(6) 1 calc R . P B 2
C14C C 0.144(2) 0.7726(19) 1.0745(15) 0.056(4) Uani 0.489(6) 1 d D U P B 2
H14D H 0.049085 0.751239 1.035912 0.084 Uiso 0.489(6) 1 calc GR . P B 2
H14E H 0.161395 0.867037 1.097239 0.084 Uiso 0.489(6) 1 calc GR . P B 2
H14F H 0.149157 0.721568 1.125316 0.084 Uiso 0.489(6) 1 calc GR . P B 2

loop_
_atom_site_aniso_label
_atom_site_aniso_U_11
_atom_site_aniso_U_22
_atom_site_aniso_U_33
_atom_site_aniso_U_23
_atom_site_aniso_U_13
_atom_site_aniso_U_12
S1 0.0211(7) 0.0227(8) 0.0298(7) 0.0026(6) -0.0050(6) -0.0014(6)
O1 0.0246(19) 0.020(2) 0.0202(18) 0.0060(15) 0.0007(15) 0.0039(15)
N1 0.023(2) 0.018(2) 0.017(2) -0.0016(18) -0.0013(18) 0.0048(18)
N2 0.017(2) 0.019(2) 0.022(2) 0.0091(18) -0.0003(18) 0.0016(18)
C1 0.018(3) 0.020(3) 0.018(3) 0.004(2) 0.000(2) -0.001(2)
C2 0.029(3) 0.031(3) 0.025(3) -0.001(2) 0.007(2) 0.011(3)
C3 0.040(3) 0.050(4) 0.013(3) -0.002(3) 0.000(2) 0.008(3)
C4 0.032(3) 0.045(4) 0.021(3) 0.004(3) -0.007(2) 0.004(3)
C5 0.024(3) 0.042(4) 0.027(3) 0.003(3) -0.004(2) 0.012(3)
C6 0.029(3) 0.032(3) 0.018(3) 0.000(2) 0.004(2) 0.010(2)
C7 0.015(2) 0.022(3) 0.016(2) -0.002(2) 0.005(2) 0.005(2)
C8 0.014(2) 0.019(3) 0.018(3) 0.001(2) 0.005(2) 0.002(2)
C9 0.019(3) 0.023(3) 0.019(3) 0.007(2) 0.000(2) 0.001(2)
C10 0.023(3) 0.039(3) 0.032(3) 0.022(2) -0.005(2) -0.007(2)
C13 0.040(3) 0.059(4) 0.030(3) 0.010(3) -0.008(3) 0.005(3)
C14 0.052(4) 0.052(4) 0.106(6) -0.015(4) 0.028(4) -0.012(4)
C11 0.020(4) 0.030(4) 0.032(4) 0.008(3) -0.004(3) -0.002(3)
C12 0.022(4) 0.035(4) 0.026(4) 0.001(3) 0.001(3) 0.004(3)
C11A 0.018(4) 0.034(5) 0.029(5) 0.011(4) -0.001(4) 0.000(4)
C12A 0.027(5) 0.039(5) 0.027(5) 0.003(4) -0.003(4) 0.006(4)
S2 0.0248(7) 0.0204(7) 0.0189(7) 0.0018(5) 0.0031(5) 0.0060(5)
O3B 0.031(2) 0.027(2) 0.0208(19) 0.0011(15) -0.0028(15) 0.0092(17)
N1B 0.021(2) 0.016(2) 0.018(2) -0.0005(17) 0.0005(17) 0.0047(18)
N2B 0.018(2) 0.023(2) 0.017(2) 0.0042(18) 0.0024(17) 0.0053(18)
C1B 0.021(3) 0.014(3) 0.013(2) -0.001(2) 0.002(2) 0.005(2)
C2B 0.019(3) 0.020(3) 0.024(3) 0.006(2) 0.002(2) 0.000(2)
C3B 0.023(3) 0.020(3) 0.028(3) -0.001(2) -0.005(2) -0.004(2)
C4B 0.034(3) 0.021(3) 0.020(3) 0.004(2) -0.003(2) 0.005(2)
C5B 0.038(3) 0.021(3) 0.024(3) 0.004(2) 0.010(2) -0.004(2)
C6B 0.017(3) 0.025(3) 0.021(3) -0.003(2) 0.005(2) -0.002(2)
C7B 0.012(2) 0.018(3) 0.020(3) 0.004(2) 0.002(2) -0.006(2)
C8B 0.016(3) 0.031(3) 0.017(3) 0.001(2) 0.002(2) 0.006(2)
C9B 0.044(3) 0.043(3) 0.018(3) 0.001(2) -0.001(2) 0.022(3)
C10B 0.042(4) 0.046(5) 0.008(4) -0.002(4) -0.003(4) 0.022(4)
C11B 0.055(5) 0.078(6) 0.018(4) 0.000(4) 0.003(4) 0.029(4)
C12B 0.077(5) 0.093(6) 0.030(5) 0.008(5) 0.011(4) 0.009(5)
C13B 0.078(6) 0.108(7) 0.052(5) -0.002(5) 0.010(5) 0.023(6)
C14B 0.078(10) 0.074(11) 0.059(8) 0.002(8) -0.007(8) 0.051(8)
C10C 0.063(5) 0.058(5) 0.028(5) 0.005(4) -0.012(4) 0.017(4)
C11C 0.062(5) 0.074(5) 0.027(4) 0.006(4) 0.002(4) 0.011(5)
C12C 0.060(5) 0.107(6) 0.025(5) 0.002(5) 0.024(4) 0.011(5)
C13C 0.070(6) 0.098(6) 0.049(5) 0.014(5) 0.025(5) 0.028(5)
C14C 0.046(8) 0.070(10) 0.057(8) 0.021(8) 0.014(7) 0.004(8)

loop_
_atom_type_symbol
_atom_type_description
_atom_type_scat_dispersion_real
_atom_type_scat_dispersion_imag
_atom_type_scat_source
C C 0.0033 0.0016 'International Tables Vol C Tables 4.2.6.8 and 6.1.1.4'
H H 0.0000 0.0000 'International Tables Vol C Tables 4.2.6.8 and 6.1.1.4'
N N 0.0061 0.0033 'International Tables Vol C Tables 4.2.6.8 and 6.1.1.4'
O O 0.0106 0.0060 'International Tables Vol C Tables 4.2.6.8 and 6.1.1.4'
S S 0.1246 0.1234 'International Tables Vol C Tables 4.2.6.8 and 6.1.1.4'

loop_
_geom_angle_atom_site_label_1
_geom_angle_atom_site_label_2
_geom_angle_atom_site_label_3
_geom_angle
_geom_angle_site_symmetry_1
_geom_angle_site_symmetry_3
_geom_angle_publ_flag
C1 N1 H1 117.9 . . ?
C7 N1 H1 117.9 . . ?
C7 N1 C1 124.2(4) . . ?
C7 N2 H2 115.6 . . ?
C7 N2 C8 128.7(4) . . ?
C8 N2 H2 115.6 . . ?
C2 C1 N1 120.7(4) . . ?
C2 C1 C6 121.0(4) . . ?
C6 C1 N1 118.3(4) . . ?
C1 C2 H2A 120.2 . . ?
C1 C2 C3 119.5(5) . . ?
C3 C2 H2A 120.2 . . ?
C2 C3 H3 119.9 . . ?
C4 C3 C2 120.2(5) . . ?
C4 C3 H3 119.9 . . ?
C3 C4 H4 120.0 . . ?
C5 C4 C3 120.0(5) . . ?
C5 C4 H4 120.0 . . ?
C4 C5 H5 119.6 . . ?
C4 C5 C6 120.8(5) . . ?
C6 C5 H5 119.6 . . ?
C1 C6 H6 120.8 . . ?
C5 C6 C1 118.5(4) . . ?
C5 C6 H6 120.8 . . ?
N1 C7 S1 124.3(3) . . ?
N1 C7 N2 117.0(4) . . ?
N2 C7 S1 118.7(3) . . ?
O1 C8 N2 122.2(4) . . ?
O1 C8 C9 123.9(4) . . ?
N2 C8 C9 113.9(4) . . ?
C8 C9 H9A 108.7 . . ?
C8 C9 H9B 108.7 . . ?
C8 C9 C10 114.0(4) . . ?
H9A C9 H9B 107.6 . . ?
C10 C9 H9A 108.7 . . ?
C10 C9 H9B 108.7 . . ?
C9 C10 H10E 109.5 . . ?
C9 C10 H10F 109.5 . . ?
C9 C10 H10G 109.4 . . ?
C9 C10 H10H 109.4 . . ?
C9 C10 C11 110.9(5) . . ?
C9 C10 C11A 111.2(6) . . ?
H10E C10 H10F 108.0 . . ?
H10G C10 H10H 108.0 . . ?
C11 C10 H10E 109.5 . . ?
C11 C10 H10F 109.5 . . ?
C11A C10 H10G 109.4 . . ?
C11A C10 H10H 109.4 . . ?
H13E C13 H13F 109.5 . . ?
H13G C13 H13H 105.4 . . ?
C14 C13 H13E 111.7 . . ?
C14 C13 H13F 111.7 . . ?
C14 C13 H13G 103.8 . . ?
C14 C13 H13H 103.8 . . ?
C14 C13 C12 100.2(6) . . ?
C14 C13 C12A 133.5(8) . . ?
C12 C13 H13E 111.7 . . ?
C12 C13 H13F 111.7 . . ?
C12A C13 H13G 103.8 . . ?
C12A C13 H13H 103.8 . . ?
C13 C14 H14G 109.5 . . ?
C13 C14 H14H 109.5 . . ?
C13 C14 H14I 109.5 . . ?
H14G C14 H14H 109.5 . . ?
H14G C14 H14I 109.5 . . ?
H14H C14 H14I 109.5 . . ?
C10 C11 H11E 109.3 . . ?
C10 C11 H11F 109.3 . . ?
H11E C11 H11F 108.0 . . ?
C12 C11 C10 111.5(6) . . ?
C12 C11 H11E 109.3 . . ?
C12 C11 H11F 109.3 . . ?
C13 C12 H12E 110.3 . . ?
C13 C12 H12F 110.3 . . ?
C11 C12 C13 107.0(6) . . ?
C11 C12 H12E 110.3 . . ?
C11 C12 H12F 110.3 . . ?
H12E C12 H12F 108.6 . . ?
C10 C11A H11G 110.2 . . ?
C10 C11A H11H 110.2 . . ?
H11G C11A H11H 108.5 . . ?
C12A C11A C10 107.7(7) . . ?
C12A C11A H11G 110.2 . . ?
C12A C11A H11H 110.2 . . ?
C13 C12A H12G 109.7 . . ?
C13 C12A H12H 109.7 . . ?
C11A C12A C13 110.0(7) . . ?
C11A C12A H12G 109.7 . . ?
C11A C12A H12H 109.7 . . ?
H12G C12A H12H 108.2 . . ?
C1B N1B H1B 118.6 . . ?
C7B N1B H1B 118.6 . . ?
C7B N1B C1B 122.8(4) . . ?
C7B N2B H2B 115.9 . . ?
C8B N2B H2B 115.9 . . ?
C8B N2B C7B 128.2(4) . . ?
C2B C1B N1B 120.2(4) . . ?
C6B C1B N1B 118.7(4) . . ?
C6B C1B C2B 121.1(4) . . ?
C1B C2B H2BA 120.4 . . ?
C1B C2B C3B 119.2(4) . . ?
C3B C2B H2BA 120.4 . . ?
C2B C3B H3B 119.7 . . ?
C4B C3B C2B 120.5(5) . . ?
C4B C3B H3B 119.7 . . ?
C3B C4B H4B 119.9 . . ?
C3B C4B C5B 120.1(5) . . ?
C5B C4B H4B 119.9 . . ?
C4B C5B H5B 119.9 . . ?
C4B C5B C6B 120.1(5) . . ?
C6B C5B H5B 119.9 . . ?
C1B C6B C5B 118.9(5) . . ?
C1B C6B H6B 120.6 . . ?
C5B C6B H6B 120.6 . . ?
N1B C7B S2 124.5(4) . . ?
N1B C7B N2B 116.7(4) . . ?
N2B C7B S2 118.8(3) . . ?
O3B C8B N2B 122.2(4) . . ?
O3B C8B C9B 123.3(4) . . ?
N2B C8B C9B 114.5(4) . . ?
C8B C9B H9BA 108.6 . . ?
C8B C9B H9BB 108.6 . . ?
C8B C9B H9BC 110.3 . . ?
C8B C9B H9BD 110.3 . . ?
C8B C9B C10B 114.5(5) . . ?
C8B C9B C10C 106.9(5) . . ?
H9BA C9B H9BB 107.6 . . ?
H9BC C9B H9BD 108.6 . . ?
C10B C9B H9BA 108.6 . . ?
C10B C9B H9BB 108.6 . . ?
C10C C9B H9BC 110.3 . . ?
C10C C9B H9BD 110.3 . . ?
C9B C10B H10A 109.5 . . ?
C9B C10B H10B 109.5 . . ?
C9B C10B C11B 110.7(4) . . ?
H10A C10B H10B 108.1 . . ?
C11B C10B H10A 109.5 . . ?
C11B C10B H10B 109.5 . . ?
C10B C11B H11A 110.6 . . ?
C10B C11B H11B 110.6 . . ?
C10B C11B C12B 105.7(4) . . ?
H11A C11B H11B 108.7 . . ?
C12B C11B H11A 110.6 . . ?
C12B C11B H11B 110.6 . . ?
C11B C12B H12A 109.8 . . ?
C11B C12B H12B 109.8 . . ?
H12A C12B H12B 108.2 . . ?
C13B C12B C11B 109.5(5) . . ?
C13B C12B H12A 109.8 . . ?
C13B C12B H12B 109.8 . . ?
C12B C13B H13A 109.9 . . ?
C12B C13B H13B 109.9 . . ?
C12B C13B C14B 108.7(5) . . ?
H13A C13B H13B 108.3 . . ?
C14B C13B H13A 109.9 . . ?
C14B C13B H13B 109.9 . . ?
C13B C14B H14A 109.5 . . ?
C13B C14B H14B 109.5 . . ?
C13B C14B H14C 109.5 . . ?
H14A C14B H14B 109.5 . . ?
H14A C14B H14C 109.5 . . ?
H14B C14B H14C 109.5 . . ?
C9B C10C H10C 110.8 . . ?
C9B C10C H10D 110.8 . . ?
H10C C10C H10D 108.9 . . ?
C11C C10C C9B 104.7(9) . . ?
C11C C10C H10C 110.8 . . ?
C11C C10C H10D 110.8 . . ?
C10C C11C H11C 110.9 . . ?
C10C C11C H11D 110.9 . . ?
C10C C11C C12C 104.2(9) . . ?
H11C C11C H11D 108.9 . . ?
C12C C11C H11C 110.9 . . ?
C12C C11C H11D 110.9 . . ?
C11C C12C H12C 111.4 . . ?
C11C C12C H12D 111.4 . . ?
H12C C12C H12D 109.2 . . ?
C13C C12C C11C 102.0(9) . . ?
C13C C12C H12C 111.4 . . ?
C13C C12C H12D 111.4 . . ?
C12C C13C H13C 109.1 . . ?
C12C C13C H13D 109.1 . . ?
C12C C13C C14C 112.6(11) . . ?
H13C C13C H13D 107.8 . . ?
C14C C13C H13C 109.1 . . ?
C14C C13C H13D 109.1 . . ?
C13C C14C H14D 109.5 . . ?
C13C C14C H14E 109.5 . . ?
C13C C14C H14F 109.5 . . ?
H14D C14C H14E 109.5 . . ?
H14D C14C H14F 109.5 . . ?
H14E C14C H14F 109.5 . . ?

loop_
_geom_bond_atom_site_label_1
_geom_bond_atom_site_label_2
_geom_bond_distance
_geom_bond_site_symmetry_2
_geom_bond_publ_flag
S1 C7 1.679(5) . ?
O1 C8 1.219(5) . ?
N1 H1 0.8800 . ?
N1 C1 1.435(6) . ?
N1 C7 1.328(6) . ?
N2 H2 0.8800 . ?
N2 C7 1.383(6) . ?
N2 C8 1.385(6) . ?
C1 C2 1.380(7) . ?
C1 C6 1.390(7) . ?
C2 H2A 0.9500 . ?
C2 C3 1.381(7) . ?
C3 H3 0.9500 . ?
C3 C4 1.381(8) . ?
C4 H4 0.9500 . ?
C4 C5 1.375(7) . ?
C5 H5 0.9500 . ?
C5 C6 1.389(7) . ?
C6 H6 0.9500 . ?
C8 C9 1.509(6) . ?
C9 H9A 0.9900 . ?
C9 H9B 0.9900 . ?
C9 C10 1.522(7) . ?
C10 H10E 0.9900 . ?
C10 H10F 0.9900 . ?
C10 H10G 0.9900 . ?
C10 H10H 0.9900 . ?
C10 C11 1.568(6) . ?
C10 C11A 1.550(7) . ?
C13 H13E 0.9900 . ?
C13 H13F 0.9900 . ?
C13 H13G 0.9900 . ?
C13 H13H 0.9900 . ?
C13 C14 1.491(9) . ?
C13 C12 1.549(7) . ?
C13 C12A 1.566(8) . ?
C14 H14G 0.9800 . ?
C14 H14H 0.9800 . ?
C14 H14I 0.9800 . ?
C11 H11E 0.9900 . ?
C11 H11F 0.9900 . ?
C11 C12 1.539(7) . ?
C12 H12E 0.9900 . ?
C12 H12F 0.9900 . ?
C11A H11G 0.9900 . ?
C11A H11H 0.9900 . ?
C11A C12A 1.546(8) . ?
C12A H12G 0.9900 . ?
C12A H12H 0.9900 . ?
S2 C7B 1.674(5) . ?
O3B C8B 1.221(6) . ?
N1B H1B 0.8800 . ?
N1B C1B 1.438(6) . ?
N1B C7B 1.326(6) . ?
N2B H2B 0.8800 . ?
N2B C7B 1.393(6) . ?
N2B C8B 1.383(6) . ?
C1B C2B 1.382(7) . ?
C1B C6B 1.379(7) . ?
C2B H2BA 0.9500 . ?
C2B C3B 1.382(7) . ?
C3B H3B 0.9500 . ?
C3B C4B 1.366(7) . ?
C4B H4B 0.9500 . ?
C4B C5B 1.386(7) . ?
C5B H5B 0.9500 . ?
C5B C6B 1.389(7) . ?
C6B H6B 0.9500 . ?
C8B C9B 1.497(7) . ?
C9B H9BA 0.9900 . ?
C9B H9BB 0.9900 . ?
C9B H9BC 0.9900 . ?
C9B H9BD 0.9900 . ?
C9B C10B 1.522(5) . ?
C9B C10C 1.727(14) . ?
C10B H10A 0.9900 . ?
C10B H10B 0.9900 . ?
C10B C11B 1.538(5) . ?
C11B H11A 0.9900 . ?
C11B H11B 0.9900 . ?
C11B C12B 1.563(5) . ?
C12B H12A 0.9900 . ?
C12B H12B 0.9900 . ?
C12B C13B 1.520(5) . ?
C13B H13A 0.9900 . ?
C13B H13B 0.9900 . ?
C13B C14B 1.539(5) . ?
C14B H14A 0.9800 . ?
C14B H14B 0.9800 . ?
C14B H14C 0.9800 . ?
C10C H10C 0.9900 . ?
C10C H10D 0.9900 . ?
C10C C11C 1.529(7) . ?
C11C H11C 0.9900 . ?
C11C H11D 0.9900 . ?
C11C C12C 1.572(7) . ?
C12C H12C 0.9900 . ?
C12C H12D 0.9900 . ?
C12C C13C 1.523(7) . ?
C13C H13C 0.9900 . ?
C13C H13D 0.9900 . ?
C13C C14C 1.529(7) . ?
C14C H14D 0.9800 . ?
C14C H14E 0.9800 . ?
C14C H14F 0.9800 . ?

loop_
_geom_hbond_atom_site_label_D
_geom_hbond_atom_site_label_H
_geom_hbond_atom_site_label_A
_geom_hbond_distance_DH
_geom_hbond_distance_HA
_geom_hbond_distance_DA
_geom_hbond_angle_DHA
_geom_hbond_site_symmetry_A
_geom_hbond_publ_flag
N1 H1 O1 0.88 2.00 2.681(5) 133.4 . yes
N1 H1 O3B 0.88 2.33 3.044(5) 137.9 . yes
N2 H2 S2 0.88 2.52 3.397(4) 172.3 1_565 yes
N1B H1B O1 0.88 2.34 3.009(5) 133.4 . yes
N1B H1B O3B 0.88 1.98 2.660(5) 133.6 . yes
N2B H2B S1 0.88 2.55 3.408(4) 166.8 1_545 yes

loop_
_geom_torsion_atom_site_label_1
_geom_torsion_atom_site_label_2
_geom_torsion_atom_site_label_3
_geom_torsion_atom_site_label_4
_geom_torsion
_geom_torsion_site_symmetry_1
_geom_torsion_site_symmetry_2
_geom_torsion_site_symmetry_3
_geom_torsion_site_symmetry_4
_geom_torsion_publ_flag
O1 C8 C9 C10 28.7(7) . . . . ?
N1 C1 C2 C3 178.8(5) . . . . ?
N1 C1 C6 C5 -178.3(5) . . . . ?
N2 C8 C9 C10 -151.9(4) . . . . ?
C1 N1 C7 S1 -0.8(6) . . . . ?
C1 N1 C7 N2 178.7(4) . . . . ?
C1 C2 C3 C4 -1.3(9) . . . . ?
C2 C1 C6 C5 -0.5(8) . . . . ?
C2 C3 C4 C5 1.2(9) . . . . ?
C3 C4 C5 C6 -0.8(9) . . . . ?
C4 C5 C6 C1 0.4(8) . . . . ?
C6 C1 C2 C3 1.0(8) . . . . ?
C7 N1 C1 C2 65.5(6) . . . . ?
C7 N1 C1 C6 -116.6(5) . . . . ?
C7 N2 C8 O1 0.7(7) . . . . ?
C7 N2 C8 C9 -178.7(4) . . . . ?
C8 N2 C7 S1 -172.1(4) . . . . ?
C8 N2 C7 N1 8.4(7) . . . . ?
C8 C9 C10 C11 -163.1(5) . . . . ?
C8 C9 C10 C11A 154.5(6) . . . . ?
C9 C10 C11 C12 -64.4(8) . . . . ?
C9 C10 C11A C12A 75.3(11) . . . . ?
C10 C11 C12 C13 -173.4(6) . . . . ?
C10 C11A C12A C13 -179.4(9) . . . . ?
C14 C13 C12 C11 -177.9(6) . . . . ?
C14 C13 C12A C11A 73.0(14) . . . . ?
O3B C8B C9B C10B 13.4(7) . . . . ?
O3B C8B C9B C10C 62.8(7) . . . . ?
N1B C1B C2B C3B 177.7(4) . . . . ?
N1B C1B C6B C5B -178.2(4) . . . . ?
N2B C8B C9B C10B -166.9(5) . . . . ?
N2B C8B C9B C10C -117.5(5) . . . . ?
C1B N1B C7B S2 1.7(6) . . . . ?
C1B N1B C7B N2B -178.8(4) . . . . ?
C1B C2B C3B C4B -0.5(7) . . . . ?
C2B C1B C6B C5B -1.8(7) . . . . ?
C2B C3B C4B C5B 0.2(8) . . . . ?
C3B C4B C5B C6B -0.7(8) . . . . ?
C4B C5B C6B C1B 1.4(7) . . . . ?
C6B C1B C2B C3B 1.3(7) . . . . ?
C7B N1B C1B C2B 77.7(6) . . . . ?
C7B N1B C1B C6B -105.9(5) . . . . ?
C7B N2B C8B O3B 2.6(7) . . . . ?
C7B N2B C8B C9B -177.1(4) . . . . ?
C8B N2B C7B S2 171.6(4) . . . . ?
C8B N2B C7B N1B -7.9(7) . . . . ?
C8B C9B C10B C11B 80.5(9) . . . . ?
C8B C9B C10C C11C -87.8(9) . . . . ?
C9B C10B C11B C12B -163.8(10) . . . . ?
C9B C10C C11C C12C -174.2(11) . . . . ?
C10B C11B C12B C13B -169.9(12) . . . . ?
C11B C12B C13B C14B 176.0(15) . . . . ?
C10C C11C C12C C13C 179.1(12) . . . . ?
C11C C12C C13C C14C 167.2(16) . . . . ?
